data_7005001
loop_
_publ_author_name
'Wang, Wen-Zhen'
'Ismayilov, Rayyat Huseyn'
'Lee, Gene-Hsiang'
'Liu, Isiah Po-Chun'
'Yeh, Chen-Yu'
'Peng, Shie-Ming'

_publ_section_title
;
 The nano-scale molecule with the longest delocalized metal-metal
 bonds: linear heptacobalt(II) metal string complexes
 [Co7(micro7-L)4X2].
;
_journal_issue 8
_journal_name_full 'Dalton transactions (Cambridge, England : 2003)'
_journal_page_first 830
_journal_page_last 839
_journal_paper_doi 10.1039/b614661a
_journal_year 2007
_chemical_formula_sum 'C80 H62 Cl2 Co7 N32 O'
_chemical_formula_weight 1971.03
_chemical_name_systematic
;
?
;
_space_group_IT_number 13
_symmetry_cell_setting monoclinic
_symmetry_space_group_name_Hall '-P 2yc'
_symmetry_space_group_name_H-M 'P 1 2/c 1'
_atom_sites_solution_hydrogens geom
_atom_sites_solution_primary direct
_atom_sites_solution_secondary difmap
_audit_creation_method SHELXL-97
_cell_angle_alpha 90.00
_cell_angle_beta 91.7760(9)
_cell_angle_gamma 90.00
_cell_formula_units_Z 2
_cell_length_a 13.5397(2)
_cell_length_b 10.3523(2)
_cell_length_c 28.4128(5)
_cell_measurement_reflns_used all
_cell_measurement_temperature 150(2)
_cell_measurement_theta_max 25.00
_cell_measurement_theta_min 1.00
_cell_volume 3980.62(12)
_computing_cell_refinement DENZO-SMN
_computing_data_collection 'NONIUS COLLECT'
_computing_data_reduction DENZO-SMN
_computing_molecular_graphics SHELXTL
_computing_publication_material SHELXTL
_computing_structure_refinement 'SHELXL-97 (Sheldrick, 1997)'
_computing_structure_solution 'SHELXS-97 (Sheldrick, 1990)'
_diffrn_ambient_temperature 150(2)
_diffrn_measured_fraction_theta_full 0.999
_diffrn_measured_fraction_theta_max 0.999
_diffrn_measurement_device_type 'NONIUS KappaCCD'
_diffrn_measurement_method '\w scans'
_diffrn_radiation_monochromator graphite
_diffrn_radiation_source 'fine-focus sealed tube'
_diffrn_radiation_type MoK\a
_diffrn_radiation_wavelength 0.71073
_diffrn_reflns_av_R_equivalents 0.0763
_diffrn_reflns_av_sigmaI/netI 0.0494
_diffrn_reflns_limit_h_max 16
_diffrn_reflns_limit_h_min -16
_diffrn_reflns_limit_k_max 12
_diffrn_reflns_limit_k_min -12
_diffrn_reflns_limit_l_max 33
_diffrn_reflns_limit_l_min -29
_diffrn_reflns_number 47630
_diffrn_reflns_theta_full 25.00
_diffrn_reflns_theta_max 25.00
_diffrn_reflns_theta_min 1.43
_exptl_absorpt_coefficient_mu 1.560
_exptl_absorpt_correction_T_max 0.857
_exptl_absorpt_correction_T_min 0.655
_exptl_absorpt_correction_type multi-scan
_exptl_crystal_colour dark-green
_exptl_crystal_density_diffrn 1.644
_exptl_crystal_density_method 'not measured'
_exptl_crystal_description plate
_exptl_crystal_F_000 1994
_exptl_crystal_size_max 0.25
_exptl_crystal_size_mid 0.20
_exptl_crystal_size_min 0.10
_refine_diff_density_max 1.240
_refine_diff_density_min -0.531
_refine_diff_density_rms 0.153
_refine_ls_extinction_method none
_refine_ls_goodness_of_fit_ref 1.095
_refine_ls_hydrogen_treatment constr
_refine_ls_matrix_type full
_refine_ls_number_parameters 503
_refine_ls_number_reflns 7003
_refine_ls_number_restraints 7
_refine_ls_restrained_S_all 1.099
_refine_ls_R_factor_all 0.1417
_refine_ls_R_factor_gt 0.0787
_refine_ls_shift/su_max 0.020
_refine_ls_shift/su_mean 0.002
_refine_ls_structure_factor_coef Fsqd
_refine_ls_weighting_details 'calc w=1/[\s^2^(Fo^2^)+(0.1614P)^2^+8.4248P] where P=(Fo^2^+2Fc^2^)/3'
_refine_ls_weighting_scheme calc
_refine_ls_wR_factor_gt 0.2672
_refine_ls_wR_factor_ref 0.3174
_reflns_number_gt 3601
_reflns_number_total 7003
_reflns_threshold_expression >2sigma(I)
_cod_data_source_file b614661a.txt
_cod_data_source_block ic11003
_cod_depositor_comments
;
The following automatic conversions were performed:
'_symmetry_cell_setting' value 'Monoclinic' changed to 'monoclinic'
according to '/home/saulius/struct/CIF-dictionaries/cif_core.dic'
dictionary named 'cif_core.dic' version 2.4.1 from 2010-06-29.

Automatic conversion script
Id: cif_fix_enum 1527 2010-12-29 10:47:43Z saulius 
;
_cod_original_sg_symbol_H-M P2/c
_cod_database_code 7005001

loop_
_symmetry_equiv_pos_as_xyz
'x, y, z'
'-x, y, -z+1/2'
'-x, -y, -z'
'x, -y, z-1/2'

loop_
_atom_site_label
_atom_site_type_symbol
_atom_site_fract_x
_atom_site_fract_y
_atom_site_fract_z
_atom_site_U_iso_or_equiv
_atom_site_adp_type
_atom_site_occupancy
_atom_site_symmetry_multiplicity
_atom_site_calc_flag
_atom_site_refinement_flags
_atom_site_disorder_assembly
_atom_site_disorder_group
Co1 Co 0.31588(8) 0.31873(10) 0.43910(4) 0.0536(4) Uani 1 1 d . . .
Co2 Co 0.20779(6) 0.32096(9) 0.37464(3) 0.0406(4) Uani 1 1 d . . .
Co3 Co 0.10243(6) 0.32187(9) 0.31145(3) 0.0374(3) Uani 1 1 d . . .
Co4 Co 0.0000 0.32258(12) 0.2500 0.0370(4) Uani 1 2 d S . .
Cl1 Cl 0.42609(16) 0.3154(2) 0.50574(8) 0.0685(7) Uani 1 1 d . . .
N7 N 0.0000 0.1383(15) 0.2500 0.039(4) Uiso 0.50 2 d SP . .
N15 N 0.0000 0.5079(16) 0.2500 0.047(4) Uiso 0.50 2 d SP . .
N11 N 0.1080(8) 0.3224(10) 0.2092(4) 0.042(3) Uiso 0.50 1 d P . .
N1 N 0.2669(4) 0.4993(6) 0.4489(2) 0.0547(17) Uani 1 1 d . . .
N3 N 0.0005(4) 0.3959(6) 0.34952(19) 0.0432(14) Uani 1 1 d . . .
N4 N 0.1994(5) 0.2488(6) 0.4726(2) 0.0586(17) Uani 1 1 d . . .
N6 N 0.0602(4) 0.1494(5) 0.3270(2) 0.0457(15) Uani 1 1 d . . .
N8 N 0.3470(5) 0.1384(6) 0.4174(2) 0.0630(19) Uani 1 1 d . . .
N10 N 0.2038(4) 0.2498(6) 0.2735(2) 0.0429(14) Uani 1 1 d . . .
N12 N 0.4122(4) 0.3876(6) 0.3940(2) 0.0576(18) Uani 1 1 d . . .
N14 N 0.1451(4) 0.4937(5) 0.2956(2) 0.0452(15) Uani 1 1 d . . .
X1 N 0.2004(6) 0.7482(8) 0.4642(3) 0.083(3) Uani 0.50 1 d P A 1
X2 N 0.0373(7) 0.1539(9) 0.5196(3) 0.084(3) Uani 0.50 1 d P A 1
X3 N 0.3894(6) -0.1111(8) 0.3875(3) 0.082(3) Uani 0.50 1 d P A 1
X4 N 0.5490(6) 0.4788(9) 0.3289(3) 0.089(3) Uani 0.50 1 d P A 1
X1' C 0.2004(6) 0.7482(8) 0.4642(3) 0.083(3) Uani 0.50 1 d P A 2
H1'A H 0.1718 0.8301 0.4702 0.099 Uiso 0.50 1 calc PR A 2
X2' C 0.0373(7) 0.1539(9) 0.5196(3) 0.084(3) Uani 0.50 1 d P A 2
H2'A H -0.0167 0.1149 0.5348 0.101 Uiso 0.50 1 calc PR A 2
X3' C 0.3894(6) -0.1111(8) 0.3875(3) 0.082(3) Uani 0.50 1 d P A 2
H3'A H 0.4093 -0.1888 0.3727 0.098 Uiso 0.50 1 calc PR A 2
X4' C 0.5490(6) 0.4788(9) 0.3289(3) 0.089(3) Uani 0.50 1 d P A 2
H4'A H 0.5939 0.5109 0.3066 0.107 Uiso 0.50 1 calc PR A 2
N2 N 0.1278(8) 0.4420(11) 0.4029(4) 0.045(3) Uiso 0.50 1 d P A 1
N5 N 0.1354(9) 0.1817(11) 0.4002(4) 0.046(3) Uiso 0.50 1 d P A 1
N9 N 0.2870(8) 0.1965(11) 0.3409(4) 0.042(3) Uiso 0.50 1 d P A 1
N13 N 0.2805(8) 0.4555(11) 0.3442(4) 0.046(3) Uiso 0.50 1 d P A 1
N2' N 0.2129(8) 0.5038(12) 0.3714(4) 0.048(3) Uiso 0.50 1 d P A 2
N5' N 0.0916(8) 0.3388(11) 0.4141(4) 0.040(3) Uiso 0.50 1 d P A 2
N9' N 0.1945(8) 0.1379(11) 0.3776(4) 0.041(3) Uiso 0.50 1 d P A 2
N11' N 0.0782(8) 0.1919(10) 0.2214(4) 0.041(3) Uiso 0.50 1 d P . 2
N13' N 0.3137(8) 0.3034(11) 0.3346(4) 0.043(3) Uiso 0.50 1 d P A 2
N15' N 0.0800(8) 0.4539(11) 0.2213(4) 0.043(3) Uiso 0.50 1 d P . 2
C8 C -0.1428(6) 0.4977(10) 0.4032(3) 0.082(3) Uani 1 1 d . . .
H8 H -0.1902 0.5473 0.4193 0.098 Uiso 1 1 calc R B 1
C18 C 0.0005(6) -0.0964(8) 0.3491(3) 0.060(2) Uani 1 1 d . . .
H18 H -0.0272 -0.1769 0.3578 0.072 Uiso 1 1 calc R C 1
C28 C 0.3484(6) 0.1455(9) 0.2202(3) 0.074(3) Uani 1 1 d . . .
H28 H 0.3948 0.0996 0.2021 0.089 Uiso 1 1 calc R D 1
C38 C 0.2065(6) 0.7365(7) 0.2736(3) 0.060(2) Uani 1 1 d . . .
H38 H 0.2312 0.8164 0.2625 0.072 Uiso 1 1 calc R E 1
C1 C 0.3231(13) 0.5805(16) 0.4715(6) 0.060(4) Uiso 0.50 1 d P A 1
H1A H 0.3882 0.5552 0.4809 0.072 Uiso 0.50 1 calc PR A 1
C2 C 0.2908(15) 0.7036(19) 0.4823(7) 0.072(5) Uiso 0.50 1 d P A 1
H2A H 0.3305 0.7578 0.5021 0.086 Uiso 0.50 1 calc PR A 1
C4 C 0.1451(14) 0.6527(17) 0.4407(6) 0.065(5) Uiso 0.50 1 d P A 1
H4A H 0.0801 0.6751 0.4301 0.078 Uiso 0.50 1 calc PR A 1
C5 C 0.1759(12) 0.5324(15) 0.4318(5) 0.052(4) Uiso 0.50 1 d P A 1
C6 C 0.0279(12) 0.4413(16) 0.3914(5) 0.040(4) Uiso 0.50 1 d P A 1
C7 C -0.0439(13) 0.4910(18) 0.4207(7) 0.046(5) Uiso 0.50 1 d P A 1
H7A H -0.0267 0.5196 0.4516 0.056 Uiso 0.50 1 calc PR A 1
C9 C -0.1695(12) 0.4326(16) 0.3632(5) 0.056(4) Uiso 0.50 1 d P A 1
H9A H -0.2370 0.4228 0.3539 0.067 Uiso 0.50 1 calc PR A 1
C10 C -0.0952(11) 0.3809(15) 0.3366(5) 0.045(4) Uiso 0.50 1 d P . 1
C11 C 0.2032(15) 0.249(2) 0.5162(7) 0.070(6) Uiso 0.50 1 d P A 1
H11A H 0.2605 0.2814 0.5324 0.084 Uiso 0.50 1 calc PR A 1
C12 C 0.1241(15) 0.202(2) 0.5420(7) 0.071(6) Uiso 0.50 1 d P A 1
H12A H 0.1291 0.2025 0.5754 0.086 Uiso 0.50 1 calc PR A 1
C14 C 0.0482(13) 0.1363(18) 0.4710(6) 0.070(5) Uiso 0.50 1 d P A 1
H14A H -0.0024 0.0912 0.4539 0.084 Uiso 0.50 1 calc PR A 1
C15 C 0.1285(10) 0.1809(14) 0.4466(5) 0.044(3) Uiso 0.50 1 d P A 1
C16 C 0.0839(12) 0.0950(16) 0.3705(6) 0.038(4) Uiso 0.50 1 d P A 1
C17 C 0.0550(13) -0.0269(17) 0.3825(7) 0.046(5) Uiso 0.50 1 d P A 1
H17A H 0.0717 -0.0625 0.4125 0.055 Uiso 0.50 1 calc PR A 1
C19 C -0.0152(11) -0.0514(14) 0.3026(5) 0.044(3) Uiso 0.50 1 d P A 1
H19A H -0.0459 -0.1039 0.2790 0.053 Uiso 0.50 1 calc PR A 1
C20 C 0.0168(12) 0.0752(14) 0.2929(5) 0.046(4) Uiso 0.50 1 d P A 1
C21 C 0.3922(12) 0.0479(17) 0.4440(6) 0.049(4) Uiso 0.50 1 d P A 1
H21A H 0.4145 0.0743 0.4746 0.059 Uiso 0.50 1 calc PR A 1
C22 C 0.4094(13) -0.0720(17) 0.4329(6) 0.056(5) Uiso 0.50 1 d P A 1
H22A H 0.4352 -0.1310 0.4558 0.067 Uiso 0.50 1 calc PR A 1
C24 C 0.3556(12) -0.0210(15) 0.3546(6) 0.057(4) Uiso 0.50 1 d P A 1
H24A H 0.3469 -0.0453 0.3225 0.068 Uiso 0.50 1 calc PR A 1
C25 C 0.3347(11) 0.1040(15) 0.3683(5) 0.048(4) Uiso 0.50 1 d P A 1
C26 C 0.2855(12) 0.1956(18) 0.2936(6) 0.044(5) Uiso 0.50 1 d P A 1
C27 C 0.3605(13) 0.1470(18) 0.2668(6) 0.042(5) Uiso 0.50 1 d P A 1
H27A H 0.4196 0.1152 0.2814 0.051 Uiso 0.50 1 calc PR A 1
C29 C 0.2663(11) 0.2118(15) 0.1956(6) 0.051(4) Uiso 0.50 1 d P A 1
H29A H 0.2616 0.2175 0.1622 0.061 Uiso 0.50 1 calc PR A 1
C30 C 0.1963(10) 0.2656(15) 0.2241(5) 0.041(3) Uiso 0.50 1 d P A 1
C31 C 0.5124(14) 0.376(2) 0.3979(7) 0.076(5) Uiso 0.50 1 d P A 1
H31A H 0.5398 0.3364 0.4254 0.091 Uiso 0.50 1 calc PR A 1
C32 C 0.5780(17) 0.420(2) 0.3640(8) 0.087(6) Uiso 0.50 1 d P A 1
H32A H 0.6466 0.4037 0.3685 0.105 Uiso 0.50 1 calc PR A 1
C34 C 0.4475(12) 0.4920(17) 0.3179(6) 0.057(4) Uiso 0.50 1 d P A 1
H34A H 0.4255 0.5291 0.2888 0.069 Uiso 0.50 1 calc PR A 1
C35 C 0.3814(11) 0.4505(16) 0.3498(5) 0.049(4) Uiso 0.50 1 d P A 1
C36 C 0.2304(12) 0.5433(16) 0.3127(6) 0.050(4) Uiso 0.50 1 d P A 1
C37 C 0.2620(13) 0.6688(15) 0.3040(6) 0.045(4) Uiso 0.50 1 d P A 1
H37A H 0.3198 0.7039 0.3189 0.054 Uiso 0.50 1 calc PR A 1
C39 C 0.1129(12) 0.6953(15) 0.2570(6) 0.053(4) Uiso 0.50 1 d P A 1
H39A H 0.0699 0.7516 0.2397 0.064 Uiso 0.50 1 calc PR A 1
C40 C 0.0853(11) 0.5678(14) 0.2670(5) 0.042(3) Uiso 0.50 1 d P A 1
C1' C 0.2784(11) 0.5638(14) 0.4914(5) 0.046(4) Uiso 0.50 1 d P A 2
H1'B H 0.3106 0.5188 0.5166 0.056 Uiso 0.50 1 calc PR A 2
C2' C 0.2482(13) 0.6836(16) 0.4998(6) 0.057(4) Uiso 0.50 1 d P A 2
H2'B H 0.2597 0.7228 0.5297 0.069 Uiso 0.50 1 calc PR A 2
C4' C 0.1933(12) 0.6979(16) 0.4212(6) 0.056(4) Uiso 0.50 1 d P A 2
H4'B H 0.1669 0.7480 0.3958 0.067 Uiso 0.50 1 calc PR A 2
C5' C 0.2250(10) 0.5696(13) 0.4133(5) 0.038(3) Uiso 0.50 1 d P A 2
C6' C 0.0062(12) 0.4004(17) 0.3990(6) 0.046(5) Uiso 0.50 1 d P A 2
C7' C -0.0628(14) 0.4529(19) 0.4247(7) 0.052(6) Uiso 0.50 1 d P A 2
H7'A H -0.0546 0.4581 0.4580 0.062 Uiso 0.50 1 calc PR A 2
C9' C -0.1525(11) 0.5123(16) 0.3527(5) 0.050(4) Uiso 0.50 1 d P A 2
H9'A H -0.2077 0.5547 0.3382 0.060 Uiso 0.50 1 calc PR A 2
C10' C -0.0784(10) 0.4623(14) 0.3267(5) 0.038(3) Uiso 0.50 1 d P . 2
C11' C 0.2016(15) 0.186(2) 0.5143(7) 0.063(5) Uiso 0.50 1 d P A 2
H11B H 0.2644 0.1775 0.5298 0.075 Uiso 0.50 1 calc PR A 2
C12' C 0.1230(15) 0.135(2) 0.5367(7) 0.068(5) Uiso 0.50 1 d P A 2
H12B H 0.1327 0.0853 0.5646 0.082 Uiso 0.50 1 calc PR A 2
C14' C 0.0177(13) 0.2264(17) 0.4811(6) 0.062(4) Uiso 0.50 1 d P A 2
H14B H -0.0483 0.2419 0.4702 0.074 Uiso 0.50 1 calc PR A 2
C15' C 0.1003(11) 0.2795(14) 0.4571(5) 0.046(4) Uiso 0.50 1 d P A 2
C16' C 0.1098(13) 0.0801(16) 0.3595(6) 0.041(5) Uiso 0.50 1 d P A 2
C17' C 0.0799(12) -0.0392(16) 0.3710(6) 0.040(5) Uiso 0.50 1 d P A 2
H17B H 0.1153 -0.0851 0.3950 0.048 Uiso 0.50 1 calc PR A 2
C19' C -0.0596(11) -0.0165(14) 0.3186(5) 0.044(4) Uiso 0.50 1 d P A 2
H19B H -0.1193 -0.0496 0.3049 0.053 Uiso 0.50 1 calc PR A 2
C20' C -0.0319(10) 0.1041(13) 0.3095(5) 0.039(3) Uiso 0.50 1 d P . 2
C21' C 0.4268(15) 0.0778(19) 0.4335(7) 0.068(6) Uiso 0.50 1 d P A 2
H21B H 0.4712 0.1207 0.4548 0.081 Uiso 0.50 1 calc PR A 2
C22' C 0.4464(15) -0.0479(19) 0.4197(7) 0.066(5) Uiso 0.50 1 d P A 2
H22B H 0.5022 -0.0910 0.4334 0.080 Uiso 0.50 1 calc PR A 2
C24' C 0.3011(12) -0.0537(16) 0.3782(6) 0.060(4) Uiso 0.50 1 d P A 2
H24B H 0.2518 -0.1020 0.3615 0.071 Uiso 0.50 1 calc PR A 2
C25' C 0.2783(11) 0.0717(14) 0.3917(5) 0.046(4) Uiso 0.50 1 d P A 2
C26' C 0.2977(13) 0.2458(19) 0.2905(6) 0.049(5) Uiso 0.50 1 d P A 2
C27' C 0.3721(16) 0.191(2) 0.2653(7) 0.057(6) Uiso 0.50 1 d P A 2
H27B H 0.4375 0.1854 0.2782 0.068 Uiso 0.50 1 calc PR A 2
C29' C 0.2515(12) 0.1327(17) 0.2077(6) 0.059(4) Uiso 0.50 1 d P A 2
H29B H 0.2332 0.0875 0.1797 0.071 Uiso 0.50 1 calc PR A 2
C30' C 0.1778(11) 0.1854(15) 0.2357(5) 0.044(4) Uiso 0.50 1 d P A 2
C31' C 0.4889(12) 0.4500(17) 0.4128(6) 0.058(4) Uiso 0.50 1 d P A 2
H31B H 0.4960 0.4623 0.4459 0.069 Uiso 0.50 1 calc PR A 2
C32' C 0.5601(13) 0.4977(17) 0.3818(6) 0.061(4) Uiso 0.50 1 d P A 2
H32B H 0.6161 0.5426 0.3944 0.073 Uiso 0.50 1 calc PR A 2
C34' C 0.4700(13) 0.4128(19) 0.3182(6) 0.065(5) Uiso 0.50 1 d P A 2
H34B H 0.4582 0.3962 0.2856 0.078 Uiso 0.50 1 calc PR A 2
C35' C 0.4011(12) 0.3639(17) 0.3479(6) 0.055(4) Uiso 0.50 1 d P A 2
C36' C 0.2007(10) 0.5662(13) 0.3286(5) 0.034(3) Uiso 0.50 1 d P A 2
C37' C 0.2346(12) 0.6853(15) 0.3176(6) 0.043(4) Uiso 0.50 1 d P A 2
H37B H 0.2760 0.7325 0.3390 0.052 Uiso 0.50 1 calc PR A 2
C39' C 0.1597(11) 0.6642(13) 0.2393(5) 0.043(4) Uiso 0.50 1 d P A 2
H39B H 0.1468 0.6989 0.2088 0.052 Uiso 0.50 1 calc PR A 2
C40' C 0.1315(10) 0.5393(13) 0.2501(5) 0.036(3) Uiso 0.50 1 d P A 2
O1 O 0.6206(12) 0.825(2) 0.3197(5) 0.200 Uiso 0.50 1 d PD . .
C41 C 0.5000 0.812(3) 0.2500 0.200 Uiso 1 2 d SD . .
H41A H 0.4329 0.7854 0.2539 0.300 Uiso 0.50 1 d PR . .
H41B H 0.5006 0.8965 0.2358 0.300 Uiso 0.50 1 d PR . .
H41C H 0.5328 0.7520 0.2302 0.300 Uiso 0.50 1 d PR . .
C42 C 0.5216(14) 0.809(4) 0.3025(4) 0.200 Uiso 0.50 1 d PD . .
H42A H 0.4813 0.8773 0.3170 0.240 Uiso 0.50 1 calc PR . .
H42B H 0.4975 0.7252 0.3144 0.240 Uiso 0.50 1 calc PR . .
C43 C 0.650(2) 0.844(3) 0.3675(6) 0.200 Uiso 0.50 1 d PD . .
H43A H 0.6958 0.7731 0.3762 0.240 Uiso 0.50 1 calc PR . .
H43B H 0.5902 0.8319 0.3862 0.240 Uiso 0.50 1 calc PR . .
C44 C 0.697(2) 0.965(3) 0.3844(9) 0.200 Uiso 0.50 1 d PD . .
H44A H 0.7616 0.9447 0.3991 0.300 Uiso 0.50 1 calc PR . .
H44B H 0.6550 1.0057 0.4076 0.300 Uiso 0.50 1 calc PR . .
H44C H 0.7055 1.0233 0.3578 0.300 Uiso 0.50 1 calc PR . .

loop_
_atom_site_aniso_label
_atom_site_aniso_U_11
_atom_site_aniso_U_22
_atom_site_aniso_U_33
_atom_site_aniso_U_23
_atom_site_aniso_U_13
_atom_site_aniso_U_12
Co1 0.0494(7) 0.0469(7) 0.0632(8) 0.0018(5) -0.0201(5) 0.0020(5)
Co2 0.0339(6) 0.0400(6) 0.0466(6) 0.0009(4) -0.0176(4) 0.0020(4)
Co3 0.0297(6) 0.0364(6) 0.0452(6) -0.0001(4) -0.0128(4) 0.0012(4)
Co4 0.0289(7) 0.0372(8) 0.0441(8) 0.000 -0.0127(6) 0.000
Cl1 0.0667(14) 0.0615(14) 0.0745(15) 0.0034(10) -0.0414(11) -0.0017(11)
N1 0.048(4) 0.049(4) 0.065(4) -0.004(3) -0.028(3) 0.001(3)
N3 0.036(3) 0.047(4) 0.046(4) -0.004(3) -0.009(3) 0.001(3)
N4 0.065(4) 0.062(4) 0.048(4) 0.007(3) -0.017(3) 0.001(4)
N6 0.035(3) 0.041(3) 0.060(4) 0.000(3) -0.018(3) 0.000(3)
N8 0.057(4) 0.043(4) 0.086(5) 0.002(3) -0.043(4) 0.007(3)
N10 0.031(3) 0.043(4) 0.054(4) -0.008(3) -0.010(3) 0.005(3)
N12 0.035(3) 0.059(4) 0.078(5) -0.008(3) -0.025(3) 0.001(3)
N14 0.039(3) 0.039(3) 0.057(4) 0.001(3) -0.017(3) -0.007(3)
X1 0.085(6) 0.062(5) 0.100(7) -0.019(5) -0.028(5) 0.012(5)
X2 0.080(6) 0.103(7) 0.068(6) 0.000(5) -0.001(5) -0.014(5)
X3 0.070(6) 0.052(5) 0.123(8) -0.006(5) -0.029(5) 0.020(4)
X4 0.048(5) 0.109(7) 0.111(7) 0.013(6) -0.002(5) -0.016(5)
X1' 0.085(6) 0.062(5) 0.100(7) -0.019(5) -0.028(5) 0.012(5)
X2' 0.080(6) 0.103(7) 0.068(6) 0.000(5) -0.001(5) -0.014(5)
X3' 0.070(6) 0.052(5) 0.123(8) -0.006(5) -0.029(5) 0.020(4)
X4' 0.048(5) 0.109(7) 0.111(7) 0.013(6) -0.002(5) -0.016(5)
C8 0.053(5) 0.124(9) 0.068(6) -0.028(6) -0.007(4) 0.024(6)
C18 0.058(5) 0.046(5) 0.076(6) 0.008(4) -0.010(4) -0.005(4)
C28 0.037(4) 0.095(7) 0.090(7) -0.039(5) -0.004(4) 0.008(5)
C38 0.068(5) 0.044(5) 0.065(5) 0.009(4) -0.023(4) -0.012(4)

loop_
_atom_type_symbol
_atom_type_description
_atom_type_scat_dispersion_real
_atom_type_scat_dispersion_imag
_atom_type_scat_source
C C 0.0033 0.0016 'International Tables Vol C Tables 4.2.6.8 and 6.1.1.4'
N N 0.0061 0.0033 'International Tables Vol C Tables 4.2.6.8 and 6.1.1.4'
O O 0.0106 0.0060 'International Tables Vol C Tables 4.2.6.8 and 6.1.1.4'
H H 0.0000 0.0000 'International Tables Vol C Tables 4.2.6.8 and 6.1.1.4'
Cl Cl 0.1484 0.1585 'International Tables Vol C Tables 4.2.6.8 and 6.1.1.4'
Co Co 0.3494 0.9721 'International Tables Vol C Tables 4.2.6.8 and 6.1.1.4'

loop_
_geom_angle_atom_site_label_1
_geom_angle_atom_site_label_2
_geom_angle_atom_site_label_3
_geom_angle
_geom_angle_site_symmetry_1
_geom_angle_site_symmetry_3
_geom_angle_publ_flag
N12 Co1 N4 167.9(2) . . ?
N12 Co1 N1 88.9(3) . . ?
N4 Co1 N1 90.1(3) . . ?
N12 Co1 N8 89.3(3) . . ?
N4 Co1 N8 89.2(3) . . ?
N1 Co1 N8 168.3(2) . . ?
N12 Co1 Co2 84.13(17) . . ?
N4 Co1 Co2 83.76(17) . . ?
N1 Co1 Co2 84.05(16) . . ?
N8 Co1 Co2 84.26(17) . . ?
N12 Co1 Cl1 96.34(17) . . ?
N4 Co1 Cl1 95.77(18) . . ?
N1 Co1 Cl1 96.04(17) . . ?
N8 Co1 Cl1 95.64(17) . . ?
Co2 Co1 Cl1 179.52(8) . . ?
N2 Co2 N13' 143.1(5) . . ?
N2 Co2 N2' 50.9(5) . . ?
N13' Co2 N2' 92.2(5) . . ?
N2 Co2 N5 91.8(5) . . ?
N13' Co2 N5 125.0(5) . . ?
N2' Co2 N5 142.7(5) . . ?
N2 Co2 N9' 126.5(5) . . ?
N13' Co2 N9' 90.3(5) . . ?
N2' Co2 N9' 176.7(5) . . ?
N5 Co2 N9' 34.7(4) . . ?
N2 Co2 N13 91.1(5) . . ?
N13' Co2 N13 52.0(5) . . ?
N2' Co2 N13 40.2(4) . . ?
N5 Co2 N13 175.6(5) . . ?
N9' Co2 N13 142.1(5) . . ?
N2 Co2 N9 176.1(5) . . ?
N13' Co2 N9 36.0(4) . . ?
N2' Co2 N9 128.0(5) . . ?
N5 Co2 N9 89.1(5) . . ?
N9' Co2 N9 54.4(5) . . ?
N13 Co2 N9 87.8(5) . . ?
N2 Co2 N5' 37.1(4) . . ?
N13' Co2 N5' 177.1(5) . . ?
N2' Co2 N5' 88.0(5) . . ?
N5 Co2 N5' 54.7(5) . . ?
N9' Co2 N5' 89.4(5) . . ?
N13 Co2 N5' 128.1(5) . . ?
N9 Co2 N5' 143.5(5) . . ?
N2 Co2 Co3 88.8(3) . . ?
N13' Co2 Co3 89.6(4) . . ?
N2' Co2 Co3 88.9(3) . . ?
N5 Co2 Co3 89.2(4) . . ?
N9' Co2 Co3 88.9(3) . . ?
N13 Co2 Co3 87.7(3) . . ?
N9 Co2 Co3 87.5(3) . . ?
N5' Co2 Co3 87.5(3) . . ?
N2 Co2 Co1 91.6(3) . . ?
N13' Co2 Co1 90.2(4) . . ?
N2' Co2 Co1 91.4(3) . . ?
N5 Co2 Co1 90.7(4) . . ?
N9' Co2 Co1 90.8(3) . . ?
N13 Co2 Co1 92.5(3) . . ?
N9 Co2 Co1 92.2(3) . . ?
N5' Co2 Co1 92.7(3) . . ?
Co3 Co2 Co1 179.63(6) . . ?
N10 Co3 N14 90.1(3) . . ?
N10 Co3 N6 89.5(2) . . ?
N14 Co3 N6 179.6(3) . . ?
N10 Co3 N3 179.5(3) . . ?
N14 Co3 N3 89.4(3) . . ?
N6 Co3 N3 91.0(3) . . ?
N10 Co3 Co4 89.95(16) . . ?
N14 Co3 Co4 89.86(16) . . ?
N6 Co3 Co4 90.04(16) . . ?
N3 Co3 Co4 89.97(16) . . ?
N10 Co3 Co2 90.03(16) . . ?
N14 Co3 Co2 90.18(16) . . ?
N6 Co3 Co2 89.92(16) . . ?
N3 Co3 Co2 90.06(16) . . ?
Co4 Co3 Co2 179.95(7) . . ?
N11 Co4 N11 179.9(7) . 2 ?
N11 Co4 N7 90.0(3) . . ?
N11 Co4 N7 90.0(3) 2 . ?
N11 Co4 N11' 45.0(4) . . ?
N11 Co4 N11' 135.0(5) 2 . ?
N7 Co4 N11' 45.0(3) . . ?
N11 Co4 N11' 135.0(5) . 2 ?
N11 Co4 N11' 45.0(4) 2 2 ?
N7 Co4 N11' 45.0(3) . 2 ?
N11' Co4 N11' 90.0(7) . 2 ?
N11 Co4 N15 90.0(3) . . ?
N11 Co4 N15 90.0(3) 2 . ?
N7 Co4 N15 180.000(4) . . ?
N11' Co4 N15 135.0(3) . . ?
N11' Co4 N15 135.0(3) 2 . ?
N11 Co4 N15' 44.7(4) . . ?
N11 Co4 N15' 135.4(5) 2 . ?
N7 Co4 N15' 134.7(3) . . ?
N11' Co4 N15' 89.6(5) . . ?
N11' Co4 N15' 179.5(5) 2 . ?
N15 Co4 N15' 45.3(3) . . ?
N11 Co4 N15' 135.4(5) . 2 ?
N11 Co4 N15' 44.7(4) 2 2 ?
N7 Co4 N15' 134.7(3) . 2 ?
N11' Co4 N15' 179.5(5) . 2 ?
N11' Co4 N15' 89.6(5) 2 2 ?
N15 Co4 N15' 45.3(3) . 2 ?
N15' Co4 N15' 90.7(7) . 2 ?
N11 Co4 Co3 89.6(3) . 2 ?
N11 Co4 Co3 90.4(3) 2 2 ?
N7 Co4 Co3 89.81(4) . 2 ?
N11' Co4 Co3 90.3(3) . 2 ?
N11' Co4 Co3 89.5(3) 2 2 ?
N15 Co4 Co3 90.19(4) . 2 ?
N15' Co4 Co3 90.8(3) . 2 ?
N15' Co4 Co3 89.4(3) 2 2 ?
N11 Co4 Co3 90.4(3) . . ?
N11 Co4 Co3 89.6(3) 2 . ?
N7 Co4 Co3 89.81(4) . . ?
N11' Co4 Co3 89.5(3) . . ?
N11' Co4 Co3 90.3(3) 2 . ?
N15 Co4 Co3 90.19(4) . . ?
N15' Co4 Co3 89.4(3) . . ?
N15' Co4 Co3 90.8(3) 2 . ?
Co3 Co4 Co3 179.62(8) 2 . ?
C20 N7 C20 124.1(17) 2 . ?
C20 N7 N11' 78.1(8) 2 . ?
C20 N7 N11' 124.1(8) . . ?
C20 N7 N11' 124.1(8) 2 2 ?
C20 N7 N11' 78.1(8) . 2 ?
N11' N7 N11' 135.5(14) . 2 ?
C20 N7 C20' 28.6(7) 2 2 ?
C20 N7 C20' 133.9(12) . 2 ?
N11' N7 C20' 49.6(6) . 2 ?
N11' N7 C20' 142.9(7) 2 2 ?
C20 N7 C20' 133.9(12) 2 . ?
C20 N7 C20' 28.6(7) . . ?
N11' N7 C20' 142.9(7) . . ?
N11' N7 C20' 49.6(6) 2 . ?
C20' N7 C20' 157.2(13) 2 . ?
C20 N7 Co4 117.9(8) 2 . ?
C20 N7 Co4 117.9(8) . . ?
N11' N7 Co4 67.7(7) . . ?
N11' N7 Co4 67.7(7) 2 . ?
C20' N7 Co4 101.4(7) 2 . ?
C20' N7 Co4 101.4(7) . . ?
C40 N15 C40 126.8(18) 2 . ?
C40 N15 N15' 126.2(8) 2 . ?
C40 N15 N15' 75.3(8) . . ?
C40 N15 N15' 75.3(8) 2 2 ?
C40 N15 N15' 126.2(8) . 2 ?
N15' N15 N15' 135.8(15) . 2 ?
C40 N15 C40' 136.9(12) 2 . ?
C40 N15 C40' 27.0(7) . . ?
N15' N15 C40' 48.3(6) . . ?
N15' N15 C40' 143.2(7) 2 . ?
C40 N15 C40' 27.0(7) 2 2 ?
C40 N15 C40' 136.9(12) . 2 ?
N15' N15 C40' 143.2(7) . 2 ?
N15' N15 C40' 48.3(6) 2 2 ?
C40' N15 C40' 159.3(14) . 2 ?
C40 N15 Co4 116.6(9) 2 . ?
C40 N15 Co4 116.6(9) . . ?
N15' N15 Co4 67.9(7) . . ?
N15' N15 Co4 67.9(7) 2 . ?
C40' N15 Co4 100.3(7) . . ?
C40' N15 Co4 100.3(7) 2 . ?
C30 N11 C10 122.2(12) . 2 ?
C30 N11 N11' 77.0(9) . . ?
C10 N11 N11' 125.4(11) 2 . ?
C30 N11 N15' 123.5(11) . . ?
C10 N11 N15' 78.2(9) 2 . ?
N11' N11 N15' 137.3(10) . . ?
C30 N11 C10' 133.3(11) . 2 ?
C10 N11 C10' 30.2(7) 2 2 ?
N11' N11 C10' 145.1(10) . 2 ?
N15' N11 C10' 48.0(7) . 2 ?
C30 N11 C30' 29.2(7) . . ?
C10 N11 C30' 137.3(11) 2 . ?
N11' N11 C30' 48.2(7) . . ?
N15' N11 C30' 138.8(10) . . ?
C10' N11 C30' 160.8(10) 2 . ?
C30 N11 Co4 119.2(9) . . ?
C10 N11 Co4 118.6(9) 2 . ?
N11' N11 Co4 68.2(6) . . ?
N15' N11 Co4 69.1(6) . . ?
C10' N11 Co4 100.5(7) 2 . ?
C30' N11 Co4 98.3(7) . . ?
C1 N1 C5 122.0(11) . . ?
C1 N1 C5' 104.3(11) . . ?
C5 N1 C5' 40.8(7) . . ?
C1 N1 C1' 37.2(8) . . ?
C5 N1 C1' 105.5(10) . . ?
C5' N1 C1' 115.2(10) . . ?
C1 N1 Co1 118.9(9) . . ?
C5 N1 Co1 119.2(8) . . ?
C5' N1 Co1 121.9(7) . . ?
C1' N1 Co1 122.8(7) . . ?
C6 N3 C10 121.9(10) . . ?
C6 N3 C6' 23.6(9) . . ?
C10 N3 C6' 107.4(10) . . ?
C6 N3 C10' 115.3(10) . . ?
C10 N3 C10' 38.9(7) . . ?
C6' N3 C10' 117.4(9) . . ?
C6 N3 Co3 117.3(8) . . ?
C10 N3 Co3 119.9(7) . . ?
C6' N3 Co3 123.6(7) . . ?
C10' N3 Co3 118.6(6) . . ?
C11 N4 C11' 28.7(11) . . ?
C11 N4 C15 122.8(13) . . ?
C11' N4 C15 102.8(12) . . ?
C11 N4 C15' 108.5(12) . . ?
C11' N4 C15' 111.7(11) . . ?
C15 N4 C15' 47.3(8) . . ?
C11 N4 Co1 117.7(11) . . ?
C11' N4 Co1 126.5(9) . . ?
C15 N4 Co1 118.3(7) . . ?
C15' N4 Co1 121.1(7) . . ?
C16' N6 C20 112.8(10) . . ?
C16' N6 C16 21.1(9) . . ?
C20 N6 C16 119.3(10) . . ?
C16' N6 C20' 119.1(10) . . ?
C20 N6 C20' 36.9(7) . . ?
C16 N6 C20' 110.9(10) . . ?
C16' N6 Co3 120.6(8) . . ?
C20 N6 Co3 119.0(7) . . ?
C16 N6 Co3 121.2(7) . . ?
C20' N6 Co3 119.5(7) . . ?
C21' N8 C21 27.9(9) . . ?
C21' N8 C25' 119.1(12) . . ?
C21 N8 C25' 104.0(11) . . ?
C21' N8 C25 106.7(12) . . ?
C21 N8 C25 114.1(10) . . ?
C25' N8 C25 45.3(8) . . ?
C21' N8 Co1 120.7(10) . . ?
C21 N8 Co1 124.9(8) . . ?
C25' N8 Co1 119.5(7) . . ?
C25 N8 Co1 120.3(7) . . ?
C30' N10 C26' 120.6(11) . . ?
C30' N10 C26 109.4(11) . . ?
C26' N10 C26 23.6(9) . . ?
C30' N10 C30 39.8(7) . . ?
C26' N10 C30 113.4(10) . . ?
C26 N10 C30 120.0(10) . . ?
C30' N10 Co3 118.8(7) . . ?
C26' N10 Co3 119.5(8) . . ?
C26 N10 Co3 120.9(8) . . ?
C30 N10 Co3 118.8(6) . . ?
C31' N12 C35' 123.4(12) . . ?
C31' N12 C31 40.6(9) . . ?
C35' N12 C31 98.4(12) . . ?
C31' N12 C35 109.3(11) . . ?
C35' N12 C35 38.8(8) . . ?
C31 N12 C35 111.4(11) . . ?
C31' N12 Co1 115.9(8) . . ?
C35' N12 Co1 120.6(8) . . ?
C31 N12 Co1 126.0(9) . . ?
C35 N12 Co1 122.5(7) . . ?
C36 N14 C40 119.3(10) . . ?
C36 N14 C40' 107.3(10) . . ?
C40 N14 C40' 36.2(7) . . ?
C36 N14 C36' 27.6(8) . . ?
C40 N14 C36' 113.2(9) . . ?
C40' N14 C36' 119.7(9) . . ?
C36 N14 Co3 122.0(8) . . ?
C40 N14 Co3 118.7(7) . . ?
C40' N14 Co3 120.1(6) . . ?
C36' N14 Co3 119.7(7) . . ?
C2 X1 C4 113.2(12) . . ?
C14 X2 C12 112.2(13) . . ?
C22 X3 C24 119.1(12) . . ?
C32 X4 C34 121.1(14) . . ?
C6 N2 C5 125.4(13) . . ?
C6 N2 Co2 118.3(10) . . ?
C5 N2 Co2 116.1(10) . . ?
C15 N5 C16 123.1(13) . . ?
C15 N5 Co2 116.0(9) . . ?
C16 N5 Co2 120.6(10) . . ?
C26 N9 C25 123.4(13) . . ?
C26 N9 Co2 120.4(10) . . ?
C25 N9 Co2 115.9(9) . . ?
C35 N13 C36 123.1(13) . . ?
C35 N13 Co2 116.2(10) . . ?
C36 N13 Co2 120.1(10) . . ?
C5' N2' C36' 122.5(12) . . ?
C5' N2' Co2 117.1(9) . . ?
C36' N2' Co2 120.3(9) . . ?
C15' N5' C6' 122.3(12) . . ?
C15' N5' Co2 114.7(9) . . ?
C6' N5' Co2 122.9(10) . . ?
C25' N9' C16' 124.2(13) . . ?
C25' N9' Co2 115.5(9) . . ?
C16' N9' Co2 119.6(10) . . ?
C30' N11' C20' 124.1(12) . 2 ?
C30' N11' N11 80.9(10) . . ?
C20' N11' N11 125.1(11) 2 . ?
C30' N11' N7 122.0(10) . . ?
C20' N11' N7 77.6(9) 2 . ?
N11 N11' N7 134.0(11) . . ?
C30' N11' Co4 116.9(9) . . ?
C20' N11' Co4 118.9(9) 2 . ?
N11 N11' Co4 66.8(6) . . ?
N7 N11' Co4 67.3(7) . . ?
C35' N13' C26' 123.2(13) . . ?
C35' N13' Co2 117.1(10) . . ?
C26' N13' Co2 119.2(10) . . ?
C10' N15' C40' 123.0(12) 2 . ?
C10' N15' N11 79.6(9) 2 . ?
C40' N15' N11 127.4(11) . . ?
C10' N15' N15 122.4(10) 2 . ?
C40' N15' N15 78.2(9) . . ?
N11 N15' N15 132.9(11) . . ?
C10' N15' Co4 118.3(9) 2 . ?
C40' N15' Co4 118.6(9) . . ?
N11 N15' Co4 66.2(6) . . ?
N15 N15' Co4 66.8(7) . . ?
C7' C8 C9 114.0(13) . . ?
C7' C8 C7 20.0(11) . . ?
C9 C8 C7 119.5(12) . . ?
C7' C8 C9' 123.2(12) . . ?
C9 C8 C9' 37.7(8) . . ?
C7 C8 C9' 114.1(12) . . ?
C17' C18 C17 20.7(9) . . ?
C17' C18 C19 112.2(11) . . ?
C17 C18 C19 122.1(11) . . ?
C17' C18 C19' 116.8(11) . . ?
C17 C18 C19' 113.3(11) . . ?
C19 C18 C19' 34.6(7) . . ?
C27 C28 C29' 110.5(12) . . ?
C27 C28 C27' 20.5(10) . . ?
C29' C28 C27' 117.8(13) . . ?
C27 C28 C29 122.5(11) . . ?
C29' C28 C29 37.5(8) . . ?
C27' C28 C29 115.3(12) . . ?
C37 C38 C39' 114.5(11) . . ?
C37 C38 C37' 23.9(8) . . ?
C39' C38 C37' 122.4(11) . . ?
C37 C38 C39 123.0(11) . . ?
C39' C38 C39 37.1(7) . . ?
C37' C38 C39 113.7(11) . . ?
N1 C1 C2 121.6(16) . . ?
C1 C2 X1 120.2(17) . . ?
C5 C4 X1 125.6(16) . . ?
C4 C5 N1 116.9(14) . . ?
C4 C5 N2 126.3(15) . . ?
N1 C5 N2 116.4(12) . . ?
N3 C6 N2 117.4(13) . . ?
N3 C6 C7 119.1(14) . . ?
N2 C6 C7 123.4(15) . . ?
C6 C7 C8 118.5(15) . . ?
C8 C9 C10 118.0(14) . . ?
N3 C10 C9 121.1(13) . . ?
N3 C10 N11 112.5(11) . 2 ?
C9 C10 N11 125.9(14) . 2 ?
N4 C11 C12 120.8(19) . . ?
C11 C12 X2 121.7(18) . . ?
C15 C14 X2 123.8(15) . . ?
N5 C15 N4 117.3(12) . . ?
N5 C15 C14 125.5(14) . . ?
N4 C15 C14 116.4(13) . . ?
C17 C16 N6 122.5(14) . . ?
C17 C16 N5 125.5(15) . . ?
N6 C16 N5 111.9(12) . . ?
C16 C17 C18 117.3(15) . . ?
C18 C19 C20 116.9(12) . . ?
N6 C20 N7 114.5(12) . . ?
N6 C20 C19 121.0(12) . . ?
N7 C20 C19 124.4(13) . . ?
C22 C21 N8 127.7(16) . . ?
C21 C22 X3 118.5(16) . . ?
C25 C24 X3 120.3(14) . . ?
N9 C25 C24 125.9(14) . . ?
N9 C25 N8 114.2(11) . . ?
C24 C25 N8 119.0(13) . . ?
N9 C26 N10 114.0(13) . . ?
N9 C26 C27 124.4(15) . . ?
N10 C26 C27 121.6(14) . . ?
C28 C27 C26 118.9(15) . . ?
C30 C29 C28 115.7(13) . . ?
C29 C30 N11 126.4(13) . . ?
C29 C30 N10 120.4(12) . . ?
N11 C30 N10 112.7(11) . . ?
N12 C31 C32 124.4(18) . . ?
X4 C32 C31 122(2) . . ?
C35 C34 X4 118.6(14) . . ?
C34 C35 N13 125.7(14) . . ?
C34 C35 N12 122.4(14) . . ?
N13 C35 N12 111.8(11) . . ?
N14 C36 C37 123.9(14) . . ?
N14 C36 N13 111.7(12) . . ?
C37 C36 N13 124.2(14) . . ?
C38 C37 C36 116.0(14) . . ?
C40 C39 C38 117.4(14) . . ?
N14 C40 N15 115.4(12) . . ?
N14 C40 C39 119.5(13) . . ?
N15 C40 C39 125.1(14) . . ?
C2' C1' N1 125.5(14) . . ?
N1 C5' N2' 114.5(11) . . ?
N1 C5' C4' 120.4(12) . . ?
N2' C5' C4' 125.0(13) . . ?
C7' C6' N5' 128.2(16) . . ?
C7' C6' N3 123.3(15) . . ?
N5' C6' N3 108.4(12) . . ?
C8 C7' C6' 118.4(17) . . ?
C10' C9' C8 116.9(13) . . ?
N15' C10' C9' 125.1(13) 2 . ?
N15' C10' N3 114.6(11) 2 . ?
C9' C10' N3 119.7(12) . . ?
N15' C10' N11 52.4(7) 2 2 ?
C9' C10' N11 117.1(12) . 2 ?
N3 C10' N11 91.2(8) . 2 ?
N4 C11' C12' 126.9(18) . . ?
N5' C15' N4 115.3(11) . . ?
N5' C15' C14' 123.3(14) . . ?
N4 C15' C14' 120.2(13) . . ?
N6 C16' C17' 120.9(14) . . ?
N6 C16' N9' 114.8(13) . . ?
C17' C16' N9' 124.3(15) . . ?
C16' C17' C18 122.0(15) . . ?
C20' C19' C18 120.0(13) . . ?
C19' C20' N11' 127.4(13) . 2 ?
C19' C20' N6 119.7(12) . . ?
N11' C20' N6 112.3(11) 2 . ?
C19' C20' N7 116.5(12) . . ?
N11' C20' N7 52.8(7) 2 . ?
N6 C20' N7 91.7(8) . . ?
N8 C21' C22' 120.7(18) . . ?
N8 C25' N9' 116.7(12) . . ?
N8 C25' C24' 118.1(13) . . ?
N9' C25' C24' 125.0(14) . . ?
N10 C26' C27' 121.6(16) . . ?
N10 C26' N13' 115.3(13) . . ?
C27' C26' N13' 123.1(16) . . ?
C26' C27' C28 117.8(17) . . ?
C28 C29' C30' 120.8(14) . . ?
N10 C30' N11' 116.7(12) . . ?
N10 C30' C29' 119.1(13) . . ?
N11' C30' C29' 123.3(13) . . ?
N10 C30' N11 93.7(9) . . ?
N11' C30' N11 50.9(7) . . ?
C29' C30' N11 115.4(12) . . ?
N12 C31' C32' 117.4(15) . . ?
N12 C35' C34' 118.5(15) . . ?
N12 C35' N13' 115.0(13) . . ?
C34' C35' N13' 126.1(15) . . ?
C37' C36' N2' 126.6(13) . . ?
C37' C36' N14 120.7(12) . . ?
N2' C36' N14 112.7(11) . . ?
C36' C37' C38 117.8(13) . . ?
C38 C39' C40' 118.5(12) . . ?
N15' C40' N14 112.7(10) . . ?
N15' C40' C39' 127.1(12) . . ?
N14 C40' C39' 119.8(11) . . ?
N15' C40' N15 53.5(7) . . ?
N14 C40' N15 92.5(8) . . ?
C39' C40' N15 116.4(12) . . ?
C43 O1 C42 125.4(13) . . ?
C42 C41 C42 177(4) 2_655 . ?
O1 C42 C41 119.2(12) . . ?
O1 C43 C44 122.6(13) . . ?

loop_
_geom_bond_atom_site_label_1
_geom_bond_atom_site_label_2
_geom_bond_distance
_geom_bond_site_symmetry_2
_geom_bond_publ_flag
Co1 N12 1.989(7) . ?
Co1 N4 2.002(7) . ?
Co1 N1 2.006(6) . ?
Co1 N8 2.014(6) . ?
Co1 Co2 2.3087(12) . ?
Co1 Cl1 2.3744(19) . ?
Co2 N2 1.855(11) . ?
Co2 N13' 1.867(11) . ?
Co2 N2' 1.896(12) . ?
Co2 N5 1.900(11) . ?
Co2 N9' 1.906(12) . ?
Co2 N13 1.926(11) . ?
Co2 N9 1.947(11) . ?
Co2 N5' 1.969(11) . ?
Co2 Co3 2.2582(11) . ?
Co3 N10 1.922(5) . ?
Co3 N14 1.928(6) . ?
Co3 N6 1.930(6) . ?
Co3 N3 1.937(6) . ?
Co3 Co4 2.1959(8) . ?
Co4 N11 1.894(11) . ?
Co4 N11 1.894(11) 2 ?
Co4 N7 1.908(16) . ?
Co4 N11' 1.914(11) . ?
Co4 N11' 1.914(11) 2 ?
Co4 N15 1.919(17) . ?
Co4 N15' 1.934(11) . ?
Co4 N15' 1.934(11) 2 ?
Co4 Co3 2.1959(8) 2 ?
N7 C20 1.394(16) 2 ?
N7 C20 1.394(16) . ?
N7 N11' 1.463(12) . ?
N7 N11' 1.463(12) 2 ?
N7 C20' 1.793(14) 2 ?
N7 C20' 1.793(14) . ?
N15 C40 1.385(15) 2 ?
N15 C40 1.385(15) . ?
N15 N15' 1.485(12) . ?
N15 N15' 1.486(12) 2 ?
N15 C40' 1.810(14) . ?
N15 C40' 1.810(14) 2 ?
N11 C30 1.387(17) . ?
N11 C10 1.439(17) 2 ?
N11 N11' 1.456(14) . ?
N11 N15' 1.457(15) . ?
N11 C10' 1.808(17) 2 ?
N11 C30' 1.852(18) . ?
N1 C1 1.291(17) . ?
N1 C5 1.353(16) . ?
N1 C5' 1.356(14) . ?
N1 C1' 1.384(15) . ?
N3 C6 1.321(16) . ?
N3 C10 1.345(15) . ?
N3 C6' 1.406(17) . ?
N3 C10' 1.411(14) . ?
N4 C11 1.24(2) . ?
N4 C11' 1.350(19) . ?
N4 C15 1.385(15) . ?
N4 C15' 1.435(15) . ?
N6 C16' 1.335(17) . ?
N6 C20 1.357(15) . ?
N6 C16 1.386(17) . ?
N6 C20' 1.409(14) . ?
N8 C21' 1.320(19) . ?
N8 C21 1.340(17) . ?
N8 C25' 1.354(15) . ?
N8 C25 1.445(15) . ?
N10 C30' 1.302(15) . ?
N10 C26' 1.348(18) . ?
N10 C26 1.352(17) . ?
N10 C30 1.413(14) . ?
N12 C31' 1.321(17) . ?
N12 C35' 1.335(16) . ?
N12 C31 1.362(19) . ?
N12 C35 1.464(16) . ?
N14 C36 1.342(16) . ?
N14 C40 1.365(15) . ?
N14 C40' 1.382(14) . ?
N14 C36' 1.402(14) . ?
X1 C2 1.39(2) . ?
X1 C4 1.397(18) . ?
X2 C14 1.405(19) . ?
X2 C12 1.41(2) . ?
X3 C22 1.372(18) . ?
X3 C24 1.389(17) . ?
X4 C32 1.22(2) . ?
X4 C34 1.407(17) . ?
N2 C6 1.383(18) . ?
N2 C5 1.394(18) . ?
N5 C15 1.326(17) . ?
N5 C16 1.403(19) . ?
N9 C26 1.346(19) . ?
N9 C25 1.381(18) . ?
N13 C35 1.372(18) . ?
N13 C36 1.431(19) . ?
N2' C5' 1.376(17) . ?
N2' C36' 1.383(17) . ?
N5' C15' 1.368(17) . ?
N5' C6' 1.379(18) . ?
N9' C25' 1.375(17) . ?
N9' C16' 1.378(19) . ?
N11' C30' 1.397(17) . ?
N11' C20' 1.399(17) 2 ?
N13' C35' 1.383(19) . ?
N13' C26' 1.397(19) . ?
N15' C10' 1.365(16) 2 ?
N15' C40' 1.380(16) . ?
C8 C7' 1.31(2) . ?
C8 C9 1.360(17) . ?
C8 C7 1.414(19) . ?
C8 C9' 1.446(17) . ?
C18 C17' 1.360(17) . ?
C18 C17 1.384(18) . ?
C18 C19 1.411(15) . ?
C18 C19' 1.433(15) . ?
C28 C27 1.329(18) . ?
C28 C29' 1.354(17) . ?
C28 C27' 1.40(2) . ?
C28 C29 1.465(17) . ?
C38 C37 1.328(17) . ?
C38 C39' 1.368(15) . ?
C38 C37' 1.399(17) . ?
C38 C39 1.404(17) . ?
C1 C2 1.38(2) . ?
C4 C5 1.34(2) . ?
C6 C7 1.40(2) . ?
C9 C10 1.39(2) . ?
C10 N11 1.439(17) 2 ?
C11 C12 1.40(3) . ?
C14 C15 1.39(2) . ?
C16 C17 1.37(2) . ?
C19 C20 1.41(2) . ?
C21 C22 1.30(2) . ?
C24 C25 1.38(2) . ?
C26 C27 1.38(2) . ?
C29 C30 1.382(19) . ?
C31 C32 1.40(3) . ?
C34 C35 1.36(2) . ?
C36 C37 1.39(2) . ?
C39 C40 1.40(2) . ?
C1' C2' 1.33(2) . ?
C4' C5' 1.42(2) . ?
C6' C7' 1.32(2) . ?
C9' C10' 1.365(19) . ?
C10' N15' 1.365(16) 2 ?
C10' N11 1.808(17) 2 ?
C11' C12' 1.37(3) . ?
C14' C15' 1.44(2) . ?
C16' C17' 1.34(2) . ?
C19' C20' 1.332(18) . ?
C20' N11' 1.399(17) 2 ?
C21' C22' 1.39(3) . ?
C24' C25' 1.39(2) . ?
C26' C27' 1.37(2) . ?
C29' C30' 1.41(2) . ?
C31' C32' 1.41(2) . ?
C34' C35' 1.37(2) . ?
C36' C37' 1.36(2) . ?
C39' C40' 1.386(19) . ?
O1 C43 1.417(10) . ?
O1 C42 1.422(10) . ?
C41 C42 1.512(10) 2_655 ?
C41 C42 1.512(10) . ?
C43 C44 1.471(10) . ?
